data_7003620
loop_
_publ_author_name
'Mitkina, Tatiana V.'
'Lan, Yanhua'
'Mereacre, Valeriu'
'Shi, Weifeng'
'Powell, Annie K.'
'Rothenberger, Alexander'

_publ_section_title
;
 Cleavage of P--S bonds and oxygenation by a trinuclear iron
 carboxylate: Synthesis and structures of iron clusters containing
 group 15/16 anions
;
_journal_issue 9
_journal_name_full 'Dalton Transactions'
_journal_page_first 1136
_journal_page_last 1139
_journal_paper_doi 10.1039/b717583c
_journal_year 2008
_chemical_formula_sum 'C52 H90 Fe7 O25 P4 S8'
_chemical_formula_weight 1886.60
_chemical_name_systematic
;
?
;
_space_group_IT_number 14
_symmetry_cell_setting monoclinic
_symmetry_space_group_name_Hall '-P 2ybc'
_symmetry_space_group_name_H-M 'P 1 21/c 1'
_atom_sites_solution_hydrogens geom
_atom_sites_solution_primary direct
_atom_sites_solution_secondary difmap
_audit_creation_method SHELXL-97
_cell_angle_alpha 90.00
_cell_angle_beta 106.522(4)
_cell_angle_gamma 90.00
_cell_formula_units_Z 4
_cell_length_a 15.2153(8)
_cell_length_b 34.5374(7)
_cell_length_c 15.3203(19)
_cell_measurement_reflns_used 30148
_cell_measurement_temperature 150(2)
_cell_measurement_theta_max 54.21
_cell_measurement_theta_min 3
_cell_volume 7718.4(11)
_computing_cell_refinement 'stoe x-area'
_computing_data_collection 'stoe x-area'
_computing_data_reduction 'stoe x-area'
_computing_molecular_graphics 'SHELXL-97 (Sheldrick, 1997)'
_computing_publication_material 'SHELXL-97 (Sheldrick, 1997)'
_computing_structure_refinement 'SHELXL-97 (Sheldrick, 1997)'
_computing_structure_solution 'SHELXS-97 (Sheldrick, 1990)'
_diffrn_ambient_temperature 150(2)
_diffrn_detector_area_resol_mean 6.67
_diffrn_measured_fraction_theta_full 0.947
_diffrn_measured_fraction_theta_max 0.935
_diffrn_measurement_device_type 'stoe ipds 2'
_diffrn_measurement_method rotation
_diffrn_radiation_monochromator graphite
_diffrn_radiation_source 'fine-focus sealed tube'
_diffrn_radiation_type MoK\a
_diffrn_radiation_wavelength 0.71073
_diffrn_reflns_av_R_equivalents 0.0523
_diffrn_reflns_av_sigmaI/netI 0.0572
_diffrn_reflns_limit_h_max 19
_diffrn_reflns_limit_h_min -18
_diffrn_reflns_limit_k_max 44
_diffrn_reflns_limit_k_min -34
_diffrn_reflns_limit_l_max 19
_diffrn_reflns_limit_l_min -19
_diffrn_reflns_number 38771
_diffrn_reflns_theta_full 25.00
_diffrn_reflns_theta_max 27.20
_diffrn_reflns_theta_min 1.51
_exptl_absorpt_coefficient_mu 1.646
_exptl_absorpt_correction_type none
_exptl_crystal_colour black
_exptl_crystal_density_diffrn 1.608
_exptl_crystal_density_method 'not measured'
_exptl_crystal_description plate
_exptl_crystal_F_000 3848
_exptl_crystal_size_max 0.30
_exptl_crystal_size_mid 0.30
_exptl_crystal_size_min 0.20
_refine_diff_density_max 0.973
_refine_diff_density_min -0.643
_refine_diff_density_rms 0.083
_refine_ls_extinction_method none
_refine_ls_goodness_of_fit_ref 0.943
_refine_ls_hydrogen_treatment constr
_refine_ls_matrix_type full
_refine_ls_number_parameters 872
_refine_ls_number_reflns 16107
_refine_ls_number_restraints 0
_refine_ls_restrained_S_all 0.943
_refine_ls_R_factor_all 0.0716
_refine_ls_R_factor_gt 0.0418
_refine_ls_shift/su_max 0.001
_refine_ls_shift/su_mean 0.000
_refine_ls_structure_factor_coef Fsqd
_refine_ls_weighting_details 'calc w=1/[\s^2^(Fo^2^)+(0.0610P)^2^+0.0000P] where P=(Fo^2^+2Fc^2^)/3'
_refine_ls_weighting_scheme calc
_refine_ls_wR_factor_gt 0.0971
_refine_ls_wR_factor_ref 0.1080
_reflns_number_gt 10995
_reflns_number_total 16107
_reflns_threshold_expression >2sigma(I)
_cod_data_source_file b717583c.txt
_cod_data_source_block 1
_cod_original_sg_symbol_H-M P2(1)/c
_cod_database_code 7003620

loop_
_symmetry_equiv_pos_as_xyz
'x, y, z'
'-x, y+1/2, -z+1/2'
'-x, -y, -z'
'x, -y-1/2, z-1/2'

loop_
_atom_site_label
_atom_site_type_symbol
_atom_site_fract_x
_atom_site_fract_y
_atom_site_fract_z
_atom_site_U_iso_or_equiv
_atom_site_adp_type
_atom_site_occupancy
_atom_site_symmetry_multiplicity
_atom_site_calc_flag
_atom_site_refinement_flags
_atom_site_disorder_assembly
_atom_site_disorder_group
Fe1 Fe 0.37675(4) 0.889472(15) 0.25564(3) 0.02567(11) Uani 1 1 d . . .
Fe2 Fe 0.39204(4) 0.967056(15) 0.23937(3) 0.02639(11) Uani 1 1 d . . .
Fe3 Fe 0.36332(4) 0.811581(15) 0.26877(3) 0.02745(12) Uani 1 1 d . . .
Fe4 Fe 0.34901(4) 0.898598(16) 0.43741(3) 0.02787(12) Uani 1 1 d . . .
Fe5 Fe 0.17549(4) 0.894083(15) 0.16742(3) 0.02721(12) Uani 1 1 d . . .
Fe6 Fe 0.40514(4) 0.878571(15) 0.07395(3) 0.02685(12) Uani 1 1 d . . .
Fe7 Fe 0.57952(4) 0.885590(15) 0.34219(3) 0.02720(12) Uani 1 1 d . . .
S1 S 0.47071(7) 0.84466(3) 0.22264(6) 0.02684(18) Uani 1 1 d . . .
S2 S 0.30754(7) 0.92486(3) 0.12997(6) 0.02639(18) Uani 1 1 d . . .
S3 S 0.26959(7) 0.85690(3) 0.30334(6) 0.02699(18) Uani 1 1 d . . .
S4 S 0.45903(6) 0.92973(3) 0.36584(5) 0.02651(18) Uani 1 1 d . . .
S5 S 0.28150(7) 0.77449(3) 0.14947(6) 0.0325(2) Uani 1 1 d . . .
S6 S 0.29117(7) 1.00658(3) 0.28424(6) 0.0310(2) Uani 1 1 d . . .
S7 S 0.43582(7) 0.78157(3) 0.40203(6) 0.0329(2) Uani 1 1 d . . .
S8 S 0.50361(7) 0.99334(3) 0.18277(6) 0.0302(2) Uani 1 1 d . . .
P1 P 0.22921(7) 0.81890(3) 0.05760(6) 0.02741(19) Uani 1 1 d . . .
P2 P 0.20738(7) 0.96555(3) 0.31769(6) 0.0275(2) Uani 1 1 d . . .
P3 P 0.50358(7) 0.82802(3) 0.47848(6) 0.0280(2) Uani 1 1 d . . .
P4 P 0.56789(7) 0.94238(3) 0.16490(6) 0.02676(19) Uani 1 1 d . . .
O1 O 0.16685(19) 0.84558(8) 0.09130(16) 0.0296(6) Uani 1 1 d . . .
O2 O 0.30558(19) 0.83892(8) 0.03066(16) 0.0306(6) Uani 1 1 d . . .
O3 O -0.0005(2) 0.73430(9) -0.26608(19) 0.0431(7) Uani 1 1 d . . .
O4 O 0.25708(19) 0.94156(8) 0.39988(16) 0.0306(6) Uani 1 1 d . . .
O5 O 0.15551(19) 0.94187(8) 0.23573(16) 0.0303(6) Uani 1 1 d . . .
O6 O -0.0677(2) 1.06491(10) 0.4226(2) 0.0481(8) Uani 1 1 d . . .
O7 O 0.43575(19) 0.85646(8) 0.49845(16) 0.0313(6) Uani 1 1 d . . .
O8 O 0.57306(19) 0.84597(8) 0.43700(16) 0.0295(6) Uani 1 1 d . . .
O9 O 0.7192(2) 0.75098(10) 0.82132(19) 0.0448(7) Uani 1 1 d . . .
O10 O 0.50607(18) 0.91689(8) 0.09226(16) 0.0298(6) Uani 1 1 d . . .
O11 O 0.61013(19) 0.92234(8) 0.25524(16) 0.0310(6) Uani 1 1 d . . .
O12 O 0.88631(19) 0.98695(9) 0.03285(18) 0.0362(6) Uani 1 1 d . . .
O13 O 0.3944(2) 0.93213(8) 0.56750(16) 0.0352(6) Uani 1 1 d . . .
O14 O 0.2640(2) 0.87428(8) 0.52509(17) 0.0357(6) Uani 1 1 d . . .
O15 O 0.0394(2) 0.87734(8) 0.18704(18) 0.0361(6) Uani 1 1 d . . .
O16 O 0.0705(2) 0.91562(9) 0.04146(18) 0.0371(6) Uani 1 1 d . . .
O17 O 0.3635(2) 0.89981(8) -0.07028(17) 0.0353(6) Uani 1 1 d . . .
O18 O 0.4838(2) 0.84077(8) 0.00385(17) 0.0333(6) Uani 1 1 d . . .
O19 O 0.7087(2) 0.85568(9) 0.32935(18) 0.0359(6) Uani 1 1 d . . .
O20 O 0.6930(2) 0.91017(8) 0.45403(17) 0.0346(6) Uani 1 1 d . . .
O21 O 0.8853(3) 0.85104(14) 0.6805(3) 0.0735(12) Uani 1 1 d . . .
O22 O 0.9616(4) 0.83023(12) 0.5326(3) 0.0890(17) Uani 1 1 d . . .
C1 C 0.1594(3) 0.79371(11) -0.0406(2) 0.0301(8) Uani 1 1 d . . .
C2 C 0.2017(3) 0.77138(13) -0.0937(3) 0.0393(9) Uani 1 1 d . . .
H2A H 0.2667 0.7699 -0.0774 0.047 Uiso 1 1 calc R . .
C3 C 0.1507(3) 0.75151(13) -0.1692(3) 0.0393(9) Uani 1 1 d . . .
H3A H 0.1806 0.7366 -0.2043 0.047 Uiso 1 1 calc R . .
C4 C 0.0557(3) 0.75323(12) -0.1940(3) 0.0346(8) Uani 1 1 d . . .
C5 C 0.0119(3) 0.77546(13) -0.1419(3) 0.0367(9) Uani 1 1 d . . .
H5A H -0.0531 0.7770 -0.1582 0.044 Uiso 1 1 calc R . .
C6 C 0.0650(3) 0.79510(12) -0.0661(2) 0.0338(8) Uani 1 1 d . . .
H6A H 0.0353 0.8100 -0.0306 0.041 Uiso 1 1 calc R . .
C7 C 0.0438(4) 0.71507(15) -0.3263(3) 0.0509(12) Uani 1 1 d . . .
H7A H -0.0024 0.7016 -0.3745 0.076 Uiso 1 1 calc R . .
H7B H 0.0884 0.6963 -0.2915 0.076 Uiso 1 1 calc R . .
H7C H 0.0753 0.7343 -0.3536 0.076 Uiso 1 1 calc R . .
C8 C 0.1245(3) 0.99511(11) 0.3515(2) 0.0303(8) Uani 1 1 d . . .
C9 C 0.0459(3) 1.00798(13) 0.2884(3) 0.0390(9) Uani 1 1 d . . .
H9A H 0.0344 1.0008 0.2263 0.047 Uiso 1 1 calc R . .
C10 C -0.0166(3) 1.03131(14) 0.3144(3) 0.0424(10) Uani 1 1 d . . .
H10A H -0.0707 1.0397 0.2701 0.051 Uiso 1 1 calc R . .
C11 C -0.0008(3) 1.04245(12) 0.4045(3) 0.0365(9) Uani 1 1 d . . .
C12 C 0.0786(3) 1.03032(12) 0.4681(3) 0.0372(9) Uani 1 1 d . . .
H12A H 0.0907 1.0381 0.5299 0.045 Uiso 1 1 calc R . .
C13 C 0.1407(3) 1.00682(13) 0.4419(3) 0.0376(9) Uani 1 1 d . . .
H13A H 0.1950 0.9986 0.4861 0.045 Uiso 1 1 calc R . .
C14 C -0.0499(4) 1.08029(14) 0.5131(3) 0.0473(11) Uani 1 1 d . . .
H14A H -0.1032 1.0951 0.5180 0.071 Uiso 1 1 calc R . .
H14B H 0.0039 1.0973 0.5260 0.071 Uiso 1 1 calc R . .
H14C H -0.0381 1.0590 0.5571 0.071 Uiso 1 1 calc R . .
C15 C 0.5669(3) 0.80553(11) 0.5835(2) 0.0303(8) Uani 1 1 d . . .
C16 C 0.6621(3) 0.80314(13) 0.6084(3) 0.0372(9) Uani 1 1 d . . .
H16A H 0.6942 0.8143 0.5697 0.045 Uiso 1 1 calc R . .
C17 C 0.7110(3) 0.78519(14) 0.6869(3) 0.0409(10) Uani 1 1 d . . .
H17A H 0.7760 0.7840 0.7023 0.049 Uiso 1 1 calc R . .
C18 C 0.6643(3) 0.76858(12) 0.7444(2) 0.0359(9) Uani 1 1 d . . .
C19 C 0.5699(3) 0.77019(12) 0.7219(3) 0.0360(9) Uani 1 1 d . . .
H19A H 0.5384 0.7589 0.7609 0.043 Uiso 1 1 calc R . .
C20 C 0.5207(3) 0.78862(12) 0.6413(3) 0.0365(9) Uani 1 1 d . . .
H20A H 0.4557 0.7897 0.6256 0.044 Uiso 1 1 calc R . .
C21 C 0.6733(4) 0.73259(15) 0.8800(3) 0.0484(12) Uani 1 1 d . . .
H21A H 0.7185 0.7196 0.9300 0.073 Uiso 1 1 calc R . .
H21B H 0.6297 0.7135 0.8452 0.073 Uiso 1 1 calc R . .
H21C H 0.6404 0.7521 0.9049 0.073 Uiso 1 1 calc R . .
C22 C 0.6620(3) 0.95710(11) 0.1229(2) 0.0291(8) Uani 1 1 d . . .
C29 C 0.4243(4) 0.97141(13) 0.5654(3) 0.0437(11) Uani 1 1 d . . .
H29A H 0.4417 0.9821 0.6272 0.066 Uiso 1 1 calc R . .
H29B H 0.3744 0.9869 0.5264 0.066 Uiso 1 1 calc R . .
H29C H 0.4773 0.9721 0.5410 0.066 Uiso 1 1 calc R . .
C23 C 0.6498(3) 0.96148(13) 0.0294(2) 0.0350(9) Uani 1 1 d . . .
H23A H 0.5911 0.9574 -0.0122 0.042 Uiso 1 1 calc R . .
C30 C 0.3274(3) 0.92839(14) 0.6162(3) 0.0446(11) Uani 1 1 d . . .
H30A H 0.2720 0.9437 0.5859 0.053 Uiso 1 1 calc R . .
H30B H 0.3524 0.9381 0.6792 0.053 Uiso 1 1 calc R . .
C24 C 0.7233(3) 0.97181(13) -0.0029(3) 0.0379(9) Uani 1 1 d . . .
H24A H 0.7146 0.9748 -0.0664 0.045 Uiso 1 1 calc R . .
C31 C 0.3035(4) 0.88627(14) 0.6173(3) 0.0450(11) Uani 1 1 d . . .
H31A H 0.3593 0.8709 0.6456 0.054 Uiso 1 1 calc R . .
H31B H 0.2593 0.8823 0.6530 0.054 Uiso 1 1 calc R . .
C25 C 0.8083(3) 0.97773(12) 0.0572(3) 0.0327(8) Uani 1 1 d . . .
C32 C 0.2410(4) 0.83390(14) 0.5196(3) 0.0470(11) Uani 1 1 d . . .
H32A H 0.1985 0.8287 0.5558 0.071 Uiso 1 1 calc R . .
H32B H 0.2969 0.8185 0.5434 0.071 Uiso 1 1 calc R . .
H32C H 0.2119 0.8268 0.4560 0.071 Uiso 1 1 calc R . .
C26 C 0.8208(3) 0.97391(12) 0.1508(3) 0.0336(8) Uani 1 1 d . . .
H26A H 0.8794 0.9783 0.1925 0.040 Uiso 1 1 calc R . .
C33 C 0.0284(4) 0.87648(16) 0.2767(3) 0.0500(12) Uani 1 1 d . . .
H33A H -0.0298 0.8638 0.2749 0.075 Uiso 1 1 calc R . .
H33B H 0.0282 0.9030 0.2993 0.075 Uiso 1 1 calc R . .
H33C H 0.0792 0.8620 0.3173 0.075 Uiso 1 1 calc R . .
C27 C 0.7478(3) 0.96369(12) 0.1823(2) 0.0330(8) Uani 1 1 d . . .
H27A H 0.7566 0.9611 0.2460 0.040 Uiso 1 1 calc R . .
C34 C -0.0316(3) 0.90004(13) 0.1268(3) 0.0415(10) Uani 1 1 d . . .
H34A H -0.0283 0.9272 0.1482 0.050 Uiso 1 1 calc R . .
H34B H -0.0926 0.8895 0.1248 0.050 Uiso 1 1 calc R . .
C28 C 0.8755(3) 0.99174(14) -0.0627(3) 0.0399(10) Uani 1 1 d . . .
H28A H 0.9352 0.9974 -0.0722 0.060 Uiso 1 1 calc R . .
H28B H 0.8332 1.0132 -0.0861 0.060 Uiso 1 1 calc R . .
H28C H 0.8507 0.9679 -0.0949 0.060 Uiso 1 1 calc R . .
C35 C -0.0173(3) 0.89830(14) 0.0342(3) 0.0414(9) Uani 1 1 d . . .
H35A H -0.0182 0.8711 0.0136 0.050 Uiso 1 1 calc R . .
H35B H -0.0664 0.9127 -0.0103 0.050 Uiso 1 1 calc R . .
C36 C 0.0908(4) 0.91500(15) -0.0445(3) 0.0473(11) Uani 1 1 d . . .
H36A H 0.0452 0.9305 -0.0888 0.071 Uiso 1 1 calc R . .
H36B H 0.0892 0.8882 -0.0661 0.071 Uiso 1 1 calc R . .
H36C H 0.1520 0.9259 -0.0370 0.071 Uiso 1 1 calc R . .
C37 C 0.3472(4) 0.94027(14) -0.0872(3) 0.0454(11) Uani 1 1 d . . .
H37A H 0.3193 0.9445 -0.1525 0.068 Uiso 1 1 calc R . .
H37B H 0.4054 0.9543 -0.0673 0.068 Uiso 1 1 calc R . .
H37C H 0.3056 0.9497 -0.0534 0.068 Uiso 1 1 calc R . .
C38 C 0.4269(4) 0.88498(14) -0.1162(3) 0.0447(11) Uani 1 1 d . . .
H38A H 0.4857 0.8993 -0.0962 0.054 Uiso 1 1 calc R . .
H38B H 0.4015 0.8882 -0.1828 0.054 Uiso 1 1 calc R . .
C39 C 0.4424(4) 0.84306(14) -0.0930(3) 0.0439(11) Uani 1 1 d . . .
H39A H 0.3835 0.8288 -0.1104 0.053 Uiso 1 1 calc R . .
H39B H 0.4835 0.8316 -0.1259 0.053 Uiso 1 1 calc R . .
C40 C 0.5009(3) 0.80135(12) 0.0331(3) 0.0402(10) Uani 1 1 d . . .
H40A H 0.5355 0.7884 -0.0035 0.060 Uiso 1 1 calc R . .
H40B H 0.4424 0.7879 0.0254 0.060 Uiso 1 1 calc R . .
H40C H 0.5364 0.8007 0.0974 0.060 Uiso 1 1 calc R . .
C41 C 0.7169(4) 0.84531(16) 0.2411(3) 0.0503(12) Uani 1 1 d . . .
H41A H 0.7716 0.8292 0.2482 0.075 Uiso 1 1 calc R . .
H41B H 0.7222 0.8688 0.2072 0.075 Uiso 1 1 calc R . .
H41C H 0.6624 0.8308 0.2076 0.075 Uiso 1 1 calc R . .
C42 C 0.7876(3) 0.87653(14) 0.3813(3) 0.0408(10) Uani 1 1 d . . .
H42A H 0.7951 0.9007 0.3494 0.049 Uiso 1 1 calc R . .
H42B H 0.8434 0.8606 0.3898 0.049 Uiso 1 1 calc R . .
C43 C 0.7731(3) 0.88573(13) 0.4711(3) 0.0386(9) Uani 1 1 d . . .
H43A H 0.7635 0.8616 0.5022 0.046 Uiso 1 1 calc R . .
H43B H 0.8273 0.8993 0.5104 0.046 Uiso 1 1 calc R . .
C44 C 0.6742(3) 0.92119(14) 0.5371(3) 0.0438(10) Uani 1 1 d . . .
H44A H 0.7290 0.9330 0.5782 0.066 Uiso 1 1 calc R . .
H44B H 0.6572 0.8982 0.5661 0.066 Uiso 1 1 calc R . .
H44C H 0.6236 0.9398 0.5238 0.066 Uiso 1 1 calc R . .
C45 C 0.8630(5) 0.8790(3) 0.7386(4) 0.092(2) Uani 1 1 d . . .
H45A H 0.7986 0.8761 0.7373 0.139 Uiso 1 1 calc R . .
H45B H 0.8728 0.9050 0.7176 0.139 Uiso 1 1 calc R . .
H45C H 0.9022 0.8752 0.8009 0.139 Uiso 1 1 calc R . .
C46 C 0.9786(5) 0.85276(19) 0.6837(4) 0.0667(16) Uani 1 1 d . . .
H46A H 1.0173 0.8495 0.7473 0.080 Uiso 1 1 calc R . .
H46B H 0.9927 0.8783 0.6615 0.080 Uiso 1 1 calc R . .
C47 C 0.9984(5) 0.82147(18) 0.6257(4) 0.0671(16) Uani 1 1 d . . .
H47A H 1.0655 0.8180 0.6396 0.080 Uiso 1 1 calc R . .
H47B H 0.9718 0.7969 0.6395 0.080 Uiso 1 1 calc R . .
C48 C 0.9724(6) 0.7992(2) 0.4763(4) 0.086(2) Uani 1 1 d . . .
H48A H 0.9549 0.8077 0.4126 0.129 Uiso 1 1 calc R . .
H48B H 0.9333 0.7775 0.4832 0.129 Uiso 1 1 calc R . .
H48C H 1.0366 0.7908 0.4941 0.129 Uiso 1 1 calc R . .
O23 O 0.6247(4) 0.8812(2) -0.1494(5) 0.125(2) Uani 1 1 d . . .
O24 O 0.7932(5) 0.8403(2) 0.0450(6) 0.133(2) Uani 1 1 d . . .
C50 C 0.7078(6) 0.8666(3) -0.0982(6) 0.114(4) Uani 1 1 d . . .
H50A H 0.7569 0.8849 -0.1012 0.136 Uiso 1 1 calc R . .
H50B H 0.7194 0.8418 -0.1255 0.136 Uiso 1 1 calc R . .
C49 C 0.6057(7) 0.8936(3) -0.2384(6) 0.118(4) Uani 1 1 d . . .
H49A H 0.5455 0.9062 -0.2565 0.176 Uiso 1 1 calc R . .
H49B H 0.6053 0.8713 -0.2781 0.176 Uiso 1 1 calc R . .
H49C H 0.6528 0.9121 -0.2438 0.176 Uiso 1 1 calc R . .
C52 C 0.7901(7) 0.8010(3) 0.0534(7) 0.114(3) Uani 1 1 d . . .
H52A H 0.8370 0.7928 0.1086 0.172 Uiso 1 1 calc R . .
H52B H 0.8016 0.7887 0.0001 0.172 Uiso 1 1 calc R . .
H52C H 0.7294 0.7934 0.0577 0.172 Uiso 1 1 calc R . .
C51 C 0.7128(6) 0.8601(3) -0.0052(7) 0.120(3) Uani 1 1 d . . .
H51A H 0.7098 0.8853 0.0243 0.144 Uiso 1 1 calc R . .
H51B H 0.6586 0.8448 -0.0023 0.144 Uiso 1 1 calc R . .

loop_
_atom_site_aniso_label
_atom_site_aniso_U_11
_atom_site_aniso_U_22
_atom_site_aniso_U_33
_atom_site_aniso_U_23
_atom_site_aniso_U_13
_atom_site_aniso_U_12
Fe1 0.0303(3) 0.0244(3) 0.0239(2) 0.00008(19) 0.0102(2) -0.0001(2)
Fe2 0.0315(3) 0.0246(3) 0.0250(2) -0.00060(19) 0.0113(2) -0.0003(2)
Fe3 0.0323(3) 0.0247(3) 0.0258(2) 0.0010(2) 0.0089(2) -0.0005(2)
Fe4 0.0331(3) 0.0279(3) 0.0244(2) 0.0008(2) 0.0110(2) 0.0011(2)
Fe5 0.0313(3) 0.0256(3) 0.0261(2) -0.0022(2) 0.0103(2) 0.0000(2)
Fe6 0.0321(3) 0.0259(3) 0.0245(2) -0.0021(2) 0.0111(2) -0.0027(2)
Fe7 0.0321(3) 0.0268(3) 0.0243(2) 0.0019(2) 0.0106(2) -0.0006(2)
S1 0.0316(5) 0.0249(4) 0.0253(4) -0.0004(3) 0.0101(4) 0.0003(4)
S2 0.0314(5) 0.0247(4) 0.0244(4) 0.0004(3) 0.0101(3) 0.0009(4)
S3 0.0308(5) 0.0257(4) 0.0261(4) 0.0002(3) 0.0107(4) -0.0009(4)
S4 0.0317(5) 0.0258(4) 0.0239(4) -0.0001(3) 0.0108(4) -0.0006(4)
S5 0.0398(5) 0.0248(4) 0.0313(4) -0.0014(4) 0.0077(4) -0.0020(4)
S6 0.0358(5) 0.0255(4) 0.0351(4) -0.0029(4) 0.0155(4) -0.0012(4)
S7 0.0408(5) 0.0259(5) 0.0301(4) 0.0046(4) 0.0072(4) -0.0014(4)
S8 0.0366(5) 0.0262(4) 0.0315(4) 0.0009(4) 0.0156(4) -0.0020(4)
P1 0.0325(5) 0.0246(4) 0.0259(4) -0.0032(3) 0.0095(4) -0.0013(4)
P2 0.0316(5) 0.0258(5) 0.0276(4) -0.0025(4) 0.0123(4) 0.0006(4)
P3 0.0339(5) 0.0263(5) 0.0248(4) 0.0041(4) 0.0098(4) 0.0014(4)
P4 0.0303(5) 0.0273(5) 0.0248(4) 0.0011(4) 0.0113(4) -0.0020(4)
O1 0.0355(15) 0.0272(13) 0.0270(11) -0.0043(10) 0.0104(11) -0.0024(12)
O2 0.0354(15) 0.0277(13) 0.0301(12) -0.0028(10) 0.0116(11) -0.0029(12)
O3 0.0482(19) 0.0430(17) 0.0352(14) -0.0130(13) 0.0071(14) -0.0053(15)
O4 0.0350(15) 0.0314(14) 0.0274(11) -0.0014(10) 0.0122(11) 0.0007(12)
O5 0.0346(15) 0.0291(14) 0.0283(11) -0.0039(11) 0.0109(11) -0.0001(12)
O6 0.0448(18) 0.052(2) 0.0536(17) -0.0125(15) 0.0245(16) 0.0090(16)
O7 0.0359(15) 0.0314(14) 0.0282(12) 0.0051(11) 0.0116(11) 0.0033(12)
O8 0.0351(15) 0.0278(13) 0.0269(11) 0.0044(10) 0.0109(11) 0.0019(12)
O9 0.0475(18) 0.0518(19) 0.0317(13) 0.0134(13) 0.0061(13) -0.0009(16)
O10 0.0337(14) 0.0313(14) 0.0270(11) -0.0010(10) 0.0130(11) -0.0017(12)
O11 0.0328(14) 0.0347(15) 0.0278(11) 0.0057(11) 0.0124(11) -0.0012(12)
O12 0.0304(15) 0.0445(17) 0.0369(13) 0.0070(12) 0.0149(12) -0.0006(13)
O13 0.0446(17) 0.0367(15) 0.0258(12) -0.0056(11) 0.0122(12) -0.0058(14)
O14 0.0399(16) 0.0378(16) 0.0336(13) 0.0010(12) 0.0172(13) -0.0043(13)
O15 0.0356(16) 0.0366(15) 0.0394(14) -0.0028(12) 0.0161(13) -0.0020(13)
O16 0.0395(16) 0.0362(16) 0.0326(13) 0.0000(12) 0.0056(12) 0.0014(14)
O17 0.0432(16) 0.0372(15) 0.0271(12) 0.0042(11) 0.0129(12) 0.0024(13)
O18 0.0403(16) 0.0317(14) 0.0305(12) -0.0074(11) 0.0142(12) -0.0006(13)
O19 0.0375(16) 0.0384(16) 0.0340(13) -0.0035(12) 0.0138(12) 0.0015(13)
O20 0.0390(16) 0.0350(15) 0.0294(12) -0.0023(11) 0.0092(12) -0.0028(13)
O21 0.070(3) 0.095(3) 0.052(2) -0.009(2) 0.012(2) 0.004(3)
O22 0.165(5) 0.052(2) 0.055(2) 0.0110(18) 0.039(3) 0.034(3)
C1 0.035(2) 0.0263(18) 0.0307(17) 0.0005(15) 0.0117(16) -0.0011(17)
C2 0.038(2) 0.041(2) 0.041(2) -0.0114(18) 0.0137(19) -0.001(2)
C3 0.045(2) 0.038(2) 0.0372(19) -0.0118(17) 0.0141(19) 0.000(2)
C4 0.041(2) 0.031(2) 0.0310(18) -0.0055(16) 0.0084(17) -0.0046(19)
C5 0.035(2) 0.039(2) 0.0347(18) -0.0022(17) 0.0079(17) 0.0010(19)
C6 0.037(2) 0.034(2) 0.0303(17) -0.0066(16) 0.0102(17) -0.0009(18)
C7 0.059(3) 0.052(3) 0.039(2) -0.019(2) 0.008(2) 0.003(3)
C8 0.035(2) 0.0261(18) 0.0326(17) -0.0045(15) 0.0141(16) -0.0046(17)
C9 0.041(2) 0.042(2) 0.0369(19) -0.0064(18) 0.0154(18) 0.003(2)
C10 0.036(2) 0.046(3) 0.046(2) -0.0103(19) 0.0112(19) 0.006(2)
C11 0.036(2) 0.032(2) 0.046(2) -0.0054(18) 0.0199(19) 0.0009(19)
C12 0.046(2) 0.031(2) 0.040(2) -0.0049(17) 0.0218(19) 0.0002(19)
C13 0.044(2) 0.038(2) 0.0348(18) -0.0037(17) 0.0176(18) 0.000(2)
C14 0.052(3) 0.043(3) 0.055(3) -0.013(2) 0.030(2) 0.000(2)
C15 0.038(2) 0.0266(18) 0.0275(16) 0.0011(14) 0.0108(16) -0.0030(17)
C16 0.038(2) 0.042(2) 0.0331(18) 0.0083(17) 0.0125(17) -0.002(2)
C17 0.036(2) 0.050(3) 0.038(2) 0.0096(19) 0.0120(18) -0.001(2)
C18 0.044(2) 0.031(2) 0.0283(17) 0.0039(15) 0.0023(17) -0.0006(19)
C19 0.046(2) 0.033(2) 0.0296(17) 0.0075(16) 0.0125(18) -0.0032(19)
C20 0.035(2) 0.039(2) 0.0356(18) 0.0048(17) 0.0101(17) -0.0055(19)
C21 0.064(3) 0.048(3) 0.036(2) 0.0151(19) 0.019(2) 0.003(2)
C22 0.033(2) 0.0268(18) 0.0304(16) 0.0021(14) 0.0140(16) 0.0018(16)
C29 0.059(3) 0.035(2) 0.037(2) -0.0109(17) 0.014(2) -0.011(2)
C23 0.031(2) 0.046(2) 0.0283(17) 0.0073(17) 0.0079(16) -0.0008(19)
C30 0.058(3) 0.053(3) 0.0296(18) -0.0040(18) 0.023(2) -0.003(2)
C24 0.037(2) 0.048(3) 0.0311(18) 0.0100(17) 0.0130(17) 0.000(2)
C31 0.063(3) 0.050(3) 0.0271(18) 0.0026(18) 0.021(2) -0.009(2)
C25 0.033(2) 0.0307(19) 0.0388(19) 0.0060(16) 0.0180(17) 0.0012(17)
C32 0.056(3) 0.044(3) 0.045(2) 0.005(2) 0.020(2) -0.013(2)
C26 0.030(2) 0.037(2) 0.0352(18) -0.0028(16) 0.0122(17) -0.0016(18)
C33 0.054(3) 0.063(3) 0.041(2) -0.003(2) 0.027(2) -0.004(3)
C27 0.033(2) 0.038(2) 0.0303(17) -0.0012(16) 0.0135(16) -0.0016(18)
C34 0.031(2) 0.038(2) 0.055(2) -0.007(2) 0.012(2) 0.000(2)
C28 0.041(2) 0.048(3) 0.0349(19) 0.0063(18) 0.0178(19) -0.002(2)
C35 0.030(2) 0.040(2) 0.046(2) -0.0003(19) -0.0015(18) -0.001(2)
C36 0.053(3) 0.054(3) 0.0318(19) 0.0039(19) 0.008(2) 0.001(2)
C37 0.056(3) 0.041(2) 0.044(2) 0.0142(19) 0.022(2) 0.004(2)
C38 0.062(3) 0.050(3) 0.0294(18) -0.0005(18) 0.025(2) 0.003(2)
C39 0.058(3) 0.048(3) 0.0290(18) -0.0098(18) 0.017(2) 0.000(2)
C40 0.050(3) 0.0258(19) 0.047(2) -0.0049(17) 0.017(2) 0.004(2)
C41 0.053(3) 0.061(3) 0.042(2) -0.013(2) 0.021(2) 0.003(3)
C42 0.034(2) 0.047(3) 0.042(2) 0.0004(19) 0.0109(19) -0.001(2)
C43 0.037(2) 0.042(2) 0.0344(18) 0.0023(17) 0.0056(17) 0.001(2)
C44 0.053(3) 0.048(3) 0.0286(18) -0.0115(18) 0.0094(19) -0.003(2)
C45 0.089(5) 0.128(7) 0.056(3) -0.017(4) 0.014(4) 0.021(5)
C46 0.084(4) 0.067(4) 0.053(3) 0.008(3) 0.024(3) -0.008(3)
C47 0.085(4) 0.058(3) 0.062(3) 0.010(3) 0.028(3) 0.005(3)
C48 0.127(7) 0.059(4) 0.073(4) -0.002(3) 0.032(4) 0.026(4)
O23 0.087(4) 0.142(6) 0.162(6) 0.075(5) 0.061(4) 0.022(4)
O24 0.082(4) 0.088(5) 0.220(8) -0.029(5) 0.032(5) -0.009(4)
C50 0.080(6) 0.176(10) 0.097(5) -0.062(6) 0.045(5) -0.053(6)
C49 0.147(8) 0.130(8) 0.112(6) -0.032(6) 0.096(7) -0.048(7)
C52 0.094(7) 0.099(7) 0.137(7) -0.026(6) 0.011(6) 0.015(6)
C51 0.079(6) 0.143(9) 0.146(8) 0.027(7) 0.044(6) 0.024(6)

loop_
_atom_type_symbol
_atom_type_description
_atom_type_scat_dispersion_real
_atom_type_scat_dispersion_imag
_atom_type_scat_source
C C 0.0033 0.0016 'International Tables Vol C Tables 4.2.6.8 and 6.1.1.4'
H H 0.0000 0.0000 'International Tables Vol C Tables 4.2.6.8 and 6.1.1.4'
O O 0.0106 0.0060 'International Tables Vol C Tables 4.2.6.8 and 6.1.1.4'
P P 0.1023 0.0942 'International Tables Vol C Tables 4.2.6.8 and 6.1.1.4'
S S 0.1246 0.1234 'International Tables Vol C Tables 4.2.6.8 and 6.1.1.4'
Fe Fe 0.3463 0.8444 'International Tables Vol C Tables 4.2.6.8 and 6.1.1.4'

loop_
_geom_angle_atom_site_label_1
_geom_angle_atom_site_label_2
_geom_angle_atom_site_label_3
_geom_angle
_geom_angle_site_symmetry_1
_geom_angle_site_symmetry_3
_geom_angle_publ_flag
S1 Fe1 S3 106.93(4) . . ?
S1 Fe1 S4 109.63(4) . . ?
S3 Fe1 S4 111.07(3) . . ?
S1 Fe1 S2 110.44(3) . . ?
S3 Fe1 S2 109.75(4) . . ?
S4 Fe1 S2 109.01(4) . . ?
S1 Fe1 Fe2 125.52(3) . . ?
S3 Fe1 Fe2 127.56(3) . . ?
S4 Fe1 Fe2 54.43(3) . . ?
S2 Fe1 Fe2 54.59(3) . . ?
S1 Fe1 Fe3 53.30(3) . . ?
S3 Fe1 Fe3 53.62(3) . . ?
S4 Fe1 Fe3 126.18(3) . . ?
S2 Fe1 Fe3 124.80(3) . . ?
Fe2 Fe1 Fe3 178.66(2) . . ?
S1 Fe1 Fe4 123.63(3) . . ?
S3 Fe1 Fe4 55.90(3) . . ?
S4 Fe1 Fe4 55.17(2) . . ?
S2 Fe1 Fe4 125.92(3) . . ?
Fe2 Fe1 Fe4 91.16(2) . . ?
Fe3 Fe1 Fe4 90.111(19) . . ?
S1 Fe1 Fe6 55.36(3) . . ?
S3 Fe1 Fe6 123.44(3) . . ?
S4 Fe1 Fe6 125.48(3) . . ?
S2 Fe1 Fe6 55.08(3) . . ?
Fe2 Fe1 Fe6 89.997(19) . . ?
Fe3 Fe1 Fe6 88.73(2) . . ?
Fe4 Fe1 Fe6 178.81(3) . . ?
S1 Fe1 Fe5 124.69(3) . . ?
S3 Fe1 Fe5 55.38(3) . . ?
S4 Fe1 Fe5 125.68(3) . . ?
S2 Fe1 Fe5 54.38(3) . . ?
Fe2 Fe1 Fe5 90.54(2) . . ?
Fe3 Fe1 Fe5 89.84(2) . . ?
Fe4 Fe1 Fe5 91.04(2) . . ?
Fe6 Fe1 Fe5 89.21(2) . . ?
S6 Fe2 S8 120.32(4) . . ?
S6 Fe2 S4 104.68(4) . . ?
S8 Fe2 S4 109.85(4) . . ?
S6 Fe2 S2 108.04(4) . . ?
S8 Fe2 S2 107.03(4) . . ?
S4 Fe2 S2 106.12(4) . . ?
S6 Fe2 Fe1 118.54(3) . . ?
S8 Fe2 Fe1 121.14(3) . . ?
S4 Fe2 Fe1 53.07(3) . . ?
S2 Fe2 Fe1 53.06(3) . . ?
S1 Fe3 S7 107.52(4) . . ?
S1 Fe3 S3 106.30(4) . . ?
S7 Fe3 S3 106.27(4) . . ?
S1 Fe3 S5 108.05(4) . . ?
S7 Fe3 S5 118.44(4) . . ?
S3 Fe3 S5 109.63(4) . . ?
S1 Fe3 Fe1 53.12(3) . . ?
S7 Fe3 Fe1 119.43(3) . . ?
S3 Fe3 Fe1 53.18(3) . . ?
S5 Fe3 Fe1 122.13(3) . . ?
O4 Fe4 O7 168.82(9) . . ?
O4 Fe4 O13 83.45(11) . . ?
O7 Fe4 O13 87.99(11) . . ?
O4 Fe4 O14 88.56(10) . . ?
O7 Fe4 O14 82.31(10) . . ?
O13 Fe4 O14 75.42(10) . . ?
O4 Fe4 S4 93.19(7) . . ?
O7 Fe4 S4 94.76(8) . . ?
O13 Fe4 S4 95.33(7) . . ?
O14 Fe4 S4 170.35(8) . . ?
O4 Fe4 S3 93.17(8) . . ?
O7 Fe4 S3 93.71(8) . . ?
O13 Fe4 S3 167.79(8) . . ?
O14 Fe4 S3 92.80(8) . . ?
S4 Fe4 S3 96.57(3) . . ?
O4 Fe4 Fe1 94.80(6) . . ?
O7 Fe4 Fe1 96.35(7) . . ?
O13 Fe4 Fe1 143.65(7) . . ?
O14 Fe4 Fe1 140.92(8) . . ?
S4 Fe4 Fe1 48.40(2) . . ?
S3 Fe4 Fe1 48.17(2) . . ?
O5 Fe5 O1 168.14(12) . . ?
O5 Fe5 O15 82.02(10) . . ?
O1 Fe5 O15 87.30(10) . . ?
O5 Fe5 O16 89.97(11) . . ?
O1 Fe5 O16 82.28(11) . . ?
O15 Fe5 O16 75.16(11) . . ?
O5 Fe5 S2 91.20(8) . . ?
O1 Fe5 S2 98.37(7) . . ?
O15 Fe5 S2 167.83(8) . . ?
O16 Fe5 S2 94.84(8) . . ?
O5 Fe5 S3 97.00(8) . . ?
O1 Fe5 S3 89.02(8) . . ?
O15 Fe5 S3 94.98(8) . . ?
O16 Fe5 S3 167.08(8) . . ?
S2 Fe5 S3 95.87(3) . . ?
O5 Fe5 Fe1 95.46(8) . . ?
O1 Fe5 Fe1 96.15(8) . . ?
O15 Fe5 Fe1 142.34(8) . . ?
O16 Fe5 Fe1 142.50(7) . . ?
S2 Fe5 Fe1 48.09(3) . . ?
S3 Fe5 Fe1 47.79(2) . . ?
O10 Fe6 O2 168.76(9) . . ?
O10 Fe6 O18 87.64(10) . . ?
O2 Fe6 O18 84.27(10) . . ?
O10 Fe6 O17 84.94(11) . . ?
O2 Fe6 O17 85.54(11) . . ?
O18 Fe6 O17 76.00(10) . . ?
O10 Fe6 S2 92.09(8) . . ?
O2 Fe6 S2 94.79(8) . . ?
O18 Fe6 S2 171.74(8) . . ?
O17 Fe6 S2 95.75(8) . . ?
O10 Fe6 S1 95.24(8) . . ?
O2 Fe6 S1 92.83(8) . . ?
O18 Fe6 S1 91.98(8) . . ?
O17 Fe6 S1 167.97(8) . . ?
S2 Fe6 S1 96.26(3) . . ?
O10 Fe6 Fe1 95.53(7) . . ?
O2 Fe6 Fe1 95.69(7) . . ?
O18 Fe6 Fe1 139.96(7) . . ?
O17 Fe6 Fe1 144.03(7) . . ?
S2 Fe6 Fe1 48.28(2) . . ?
S1 Fe6 Fe1 47.98(2) . . ?
O11 Fe7 O8 169.54(12) . . ?
O11 Fe7 O20 89.66(11) . . ?
O8 Fe7 O20 83.72(11) . . ?
O11 Fe7 O19 81.91(11) . . ?
O8 Fe7 O19 88.54(10) . . ?
O20 Fe7 O19 74.92(10) . . ?
O11 Fe7 S4 91.67(8) . . ?
O8 Fe7 S4 97.00(8) . . ?
O20 Fe7 S4 95.54(8) . . ?
O19 Fe7 S4 168.44(8) . . ?
O11 Fe7 S1 95.84(8) . . ?
O8 Fe7 S1 89.21(8) . . ?
O20 Fe7 S1 167.79(8) . . ?
O19 Fe7 S1 95.02(8) . . ?
S4 Fe7 S1 95.19(4) . . ?
Fe1 S1 Fe3 73.57(3) . . ?
Fe1 S1 Fe6 76.66(3) . . ?
Fe3 S1 Fe6 112.57(4) . . ?
Fe1 S1 Fe7 77.30(3) . . ?
Fe3 S1 Fe7 116.01(4) . . ?
Fe6 S1 Fe7 114.06(4) . . ?
Fe1 S2 Fe2 72.35(3) . . ?
Fe1 S2 Fe5 77.53(3) . . ?
Fe2 S2 Fe5 114.95(3) . . ?
Fe1 S2 Fe6 76.64(3) . . ?
Fe2 S2 Fe6 112.96(4) . . ?
Fe5 S2 Fe6 113.93(4) . . ?
Fe1 S3 Fe3 73.19(3) . . ?
Fe1 S3 Fe5 76.83(3) . . ?
Fe3 S3 Fe5 113.85(4) . . ?
Fe1 S3 Fe4 75.93(3) . . ?
Fe3 S3 Fe4 113.30(4) . . ?
Fe5 S3 Fe4 114.27(4) . . ?
Fe1 S4 Fe2 72.50(3) . . ?
Fe1 S4 Fe7 77.86(3) . . ?
Fe2 S4 Fe7 112.80(3) . . ?
Fe1 S4 Fe4 76.43(3) . . ?
Fe2 S4 Fe4 114.76(4) . . ?
Fe7 S4 Fe4 114.50(4) . . ?
P1 S5 Fe3 98.28(5) . . ?
P2 S6 Fe2 100.26(5) . . ?
P3 S7 Fe3 100.96(5) . . ?
P4 S8 Fe2 98.12(5) . . ?
O2 P1 O1 114.87(15) . . ?
O2 P1 C1 108.11(15) . . ?
O1 P1 C1 107.51(17) . . ?
O2 P1 S5 110.32(12) . . ?
O1 P1 S5 111.96(11) . . ?
C1 P1 S5 103.31(13) . . ?
O4 P2 O5 114.30(15) . . ?
O4 P2 C8 107.11(15) . . ?
O5 P2 C8 107.45(17) . . ?
O4 P2 S6 112.55(12) . . ?
O5 P2 S6 112.13(10) . . ?
C8 P2 S6 102.32(13) . . ?
O8 P3 O7 114.60(15) . . ?
O8 P3 C15 106.97(17) . . ?
O7 P3 C15 108.73(15) . . ?
O8 P3 S7 111.93(11) . . ?
O7 P3 S7 110.87(12) . . ?
C15 P3 S7 102.95(13) . . ?
O11 P4 O10 114.70(16) . . ?
O11 P4 C22 106.34(17) . . ?
O10 P4 C22 106.94(15) . . ?
O11 P4 S8 111.15(11) . . ?
O10 P4 S8 111.89(12) . . ?
C22 P4 S8 105.10(13) . . ?
P1 O1 Fe5 139.08(17) . . ?
P1 O2 Fe6 142.17(15) . . ?
C4 O3 C7 116.1(4) . . ?
P2 O4 Fe4 141.57(14) . . ?
P2 O5 Fe5 138.42(17) . . ?
C11 O6 C14 117.2(4) . . ?
P3 O7 Fe4 140.33(14) . . ?
P3 O8 Fe7 139.74(17) . . ?
C18 O9 C21 116.5(4) . . ?
P4 O10 Fe6 141.56(14) . . ?
P4 O11 Fe7 141.54(18) . . ?
C25 O12 C28 116.4(3) . . ?
C30 O13 C29 112.0(3) . . ?
C30 O13 Fe4 109.5(2) . . ?
C29 O13 Fe4 119.3(2) . . ?
C31 O14 C32 111.5(3) . . ?
C31 O14 Fe4 109.0(2) . . ?
C32 O14 Fe4 119.7(2) . . ?
C33 O15 C34 110.9(3) . . ?
C33 O15 Fe5 119.8(3) . . ?
C34 O15 Fe5 109.0(2) . . ?
C36 O16 C35 111.1(3) . . ?
C36 O16 Fe5 119.7(3) . . ?
C35 O16 Fe5 110.2(2) . . ?
C37 O17 C38 111.4(3) . . ?
C37 O17 Fe6 119.0(2) . . ?
C38 O17 Fe6 108.9(2) . . ?
C40 O18 C39 111.2(3) . . ?
C40 O18 Fe6 118.5(2) . . ?
C39 O18 Fe6 109.0(2) . . ?
C42 O19 C41 111.5(3) . . ?
C42 O19 Fe7 109.3(2) . . ?
C41 O19 Fe7 120.1(3) . . ?
C44 O20 C43 111.4(3) . . ?
C44 O20 Fe7 118.6(3) . . ?
C43 O20 Fe7 110.3(2) . . ?
C46 O21 C45 111.6(5) . . ?
C47 O22 C48 111.9(5) . . ?
C6 C1 C2 117.9(4) . . ?
C6 C1 P1 122.7(3) . . ?
C2 C1 P1 119.4(3) . . ?
C3 C2 C1 121.2(4) . . ?
C2 C3 C4 120.2(4) . . ?
O3 C4 C3 124.7(3) . . ?
O3 C4 C5 115.8(4) . . ?
C3 C4 C5 119.5(4) . . ?
C6 C5 C4 119.0(4) . . ?
C1 C6 C5 122.2(3) . . ?
C9 C8 C13 118.4(4) . . ?
C9 C8 P2 121.1(3) . . ?
C13 C8 P2 120.4(3) . . ?
C8 C9 C10 120.9(4) . . ?
C11 C10 C9 120.5(4) . . ?
O6 C11 C12 125.4(4) . . ?
O6 C11 C10 115.5(4) . . ?
C12 C11 C10 119.2(4) . . ?
C11 C12 C13 120.2(4) . . ?
C12 C13 C8 120.9(4) . . ?
C16 C15 C20 118.1(4) . . ?
C16 C15 P3 121.5(3) . . ?
C20 C15 P3 120.4(3) . . ?
C17 C16 C15 122.1(3) . . ?
C16 C17 C18 119.4(4) . . ?
O9 C18 C19 124.6(3) . . ?
O9 C18 C17 115.1(4) . . ?
C19 C18 C17 120.3(4) . . ?
C18 C19 C20 119.8(3) . . ?
C19 C20 C15 120.4(4) . . ?
C27 C22 C23 118.8(3) . . ?
C27 C22 P4 120.6(3) . . ?
C23 C22 P4 120.6(3) . . ?
C24 C23 C22 120.4(4) . . ?
O13 C30 C31 107.7(3) . . ?
C25 C24 C23 119.9(3) . . ?
O14 C31 C30 107.8(3) . . ?
C24 C25 O12 125.0(3) . . ?
C24 C25 C26 120.0(3) . . ?
O12 C25 C26 115.0(4) . . ?
C27 C26 C25 119.7(4) . . ?
C26 C27 C22 121.1(3) . . ?
O15 C34 C35 107.6(3) . . ?
O16 C35 C34 107.0(3) . . ?
O17 C38 C39 108.1(3) . . ?
O18 C39 C38 106.9(3) . . ?
O19 C42 C43 107.5(3) . . ?
O20 C43 C42 107.2(3) . . ?
O21 C46 C47 108.8(6) . . ?
O22 C47 C46 111.1(5) . . ?
C49 O23 C50 125.1(7) . . ?
C52 O24 C51 118.7(8) . . ?
O23 C50 C51 114.0(7) . . ?
O24 C51 C50 114.2(8) . . ?

loop_
_geom_bond_atom_site_label_1
_geom_bond_atom_site_label_2
_geom_bond_distance
_geom_bond_site_symmetry_2
_geom_bond_publ_flag
Fe1 S1 2.2598(10) . ?
Fe1 S3 2.2661(10) . ?
Fe1 S4 2.2691(11) . ?
Fe1 S2 2.2707(10) . ?
Fe1 Fe2 2.7072(7) . ?
Fe1 Fe3 2.7097(8) . ?
Fe1 Fe4 2.9497(7) . ?
Fe1 Fe6 2.9598(7) . ?
Fe1 Fe5 2.9791(8) . ?
Fe2 S6 2.3004(10) . ?
Fe2 S8 2.3011(10) . ?
Fe2 S4 2.3090(10) . ?
Fe2 S2 2.3153(11) . ?
Fe3 S1 2.2652(10) . ?
Fe3 S7 2.2756(11) . ?
Fe3 S3 2.2790(10) . ?
Fe3 S5 2.2885(11) . ?
Fe4 O4 2.008(3) . ?
Fe4 O7 2.008(3) . ?
Fe4 O13 2.238(3) . ?
Fe4 O14 2.274(2) . ?
Fe4 S4 2.4909(10) . ?
Fe4 S3 2.5181(11) . ?
Fe5 O5 2.023(3) . ?
Fe5 O1 2.024(3) . ?
Fe5 O15 2.251(3) . ?
Fe5 O16 2.253(3) . ?
Fe5 S2 2.4802(10) . ?
Fe5 S3 2.5179(11) . ?
Fe6 O10 1.986(3) . ?
Fe6 O2 2.010(3) . ?
Fe6 O18 2.241(2) . ?
Fe6 O17 2.242(3) . ?
Fe6 S2 2.4944(10) . ?
Fe6 S1 2.5028(10) . ?
Fe7 O11 1.989(2) . ?
Fe7 O8 2.018(2) . ?
Fe7 O20 2.226(3) . ?
Fe7 O19 2.279(3) . ?
Fe7 S4 2.4888(10) . ?
Fe7 S1 2.5238(11) . ?
S5 P1 2.0809(14) . ?
S6 P2 2.0660(13) . ?
S7 P3 2.0789(14) . ?
S8 P4 2.0695(13) . ?
P1 O2 1.507(3) . ?
P1 O1 1.515(3) . ?
P1 C1 1.800(4) . ?
P2 O4 1.517(3) . ?
P2 O5 1.518(3) . ?
P2 C8 1.809(4) . ?
P3 O8 1.512(3) . ?
P3 O7 1.518(3) . ?
P3 C15 1.799(4) . ?
P4 O11 1.517(3) . ?
P4 O10 1.518(3) . ?
P4 C22 1.802(4) . ?
O3 C4 1.357(5) . ?
O3 C7 1.449(5) . ?
O6 C11 1.370(5) . ?
O6 C14 1.437(5) . ?
O9 C18 1.377(5) . ?
O9 C21 1.434(5) . ?
O12 C25 1.378(4) . ?
O12 C28 1.435(4) . ?
O13 C30 1.431(5) . ?
O13 C29 1.435(5) . ?
O14 C31 1.430(5) . ?
O14 C32 1.434(5) . ?
O15 C33 1.430(4) . ?
O15 C34 1.437(5) . ?
O16 C36 1.436(4) . ?
O16 C35 1.438(5) . ?
O17 C37 1.430(5) . ?
O17 C38 1.440(5) . ?
O18 C40 1.434(5) . ?
O18 C39 1.440(5) . ?
O19 C42 1.431(5) . ?
O19 C41 1.438(4) . ?
O20 C44 1.432(4) . ?
O20 C43 1.444(5) . ?
O21 C46 1.408(8) . ?
O21 C45 1.418(8) . ?
O22 C47 1.409(7) . ?
O22 C48 1.414(7) . ?
C1 C6 1.377(6) . ?
C1 C2 1.404(5) . ?
C2 C3 1.378(6) . ?
C3 C4 1.387(6) . ?
C4 C5 1.405(5) . ?
C5 C6 1.388(6) . ?
C8 C9 1.380(6) . ?
C8 C13 1.396(5) . ?
C9 C10 1.389(6) . ?
C10 C11 1.387(6) . ?
C11 C12 1.384(6) . ?
C12 C13 1.389(6) . ?
C15 C16 1.392(6) . ?
C15 C20 1.405(5) . ?
C16 C17 1.370(6) . ?
C17 C18 1.403(5) . ?
C18 C19 1.379(6) . ?
C19 C20 1.402(6) . ?
C22 C27 1.382(6) . ?
C22 C23 1.398(5) . ?
C23 C24 1.391(5) . ?
C30 C31 1.501(7) . ?
C24 C25 1.373(6) . ?
C25 C26 1.399(5) . ?
C26 C27 1.378(5) . ?
C34 C35 1.496(6) . ?
C38 C39 1.493(6) . ?
C42 C43 1.487(5) . ?
C46 C47 1.484(8) . ?
O23 C49 1.380(10) . ?
O23 C50 1.380(11) . ?
O24 C52 1.365(11) . ?
O24 C51 1.420(11) . ?
C50 C51 1.423(11) . ?
